data_4338855
loop_
_publ_author_name
'Gerasimchuk, Nikolay'
'Maher, Tiffany'
'Durham, Paul'
'Domasevitch, Konstantin V.'
'Wilking, Janet'
'Mokhir, Andrew'

_publ_section_title
;
 Tin(IV) cyanoximates: synthesis, characterization, and cytotoxicity.
;
_journal_issue 18
_journal_name_full 'Inorganic chemistry'
_journal_page_first 7268
_journal_page_last 7284
_journal_paper_doi 10.1021/ic061354f
_journal_volume 46
_journal_year 2007
_chemical_formula_moiety 'C54 H46 N6 O8 Sn4, 2(C4 H10 O)'
_chemical_formula_sum 'C62 H66 N6 O10 Sn4'
_chemical_formula_weight 1529.97
_chemical_name_systematic
;
 ?
;
_space_group_IT_number 2
_space_group_name_Hall '-P 1'
_symmetry_cell_setting triclinic
_symmetry_Int_Tables_number 2
_symmetry_space_group_name_Hall '-P 1'
_symmetry_space_group_name_H-M 'P -1'
_atom_sites_solution_hydrogens geom
_atom_sites_solution_primary direct
_atom_sites_solution_secondary difmap
_audit_creation_method SHELXL-97
_cell_angle_alpha 91.1520(10)
_cell_angle_beta 103.7770(10)
_cell_angle_gamma 100.7010(10)
_cell_formula_units_Z 1
_cell_length_a 10.0983(4)
_cell_length_b 12.3380(5)
_cell_length_c 13.4727(6)
_cell_measurement_reflns_used 10137
_cell_measurement_temperature 223(2)
_cell_measurement_theta_max 27.48
_cell_measurement_theta_min 2.92
_cell_volume 1598.31(12)
_computing_cell_refinement 'SMART-NT (Bruker, 1998)'
_computing_data_collection 'SMART-NT (Bruker, 1998)'
_computing_data_reduction 'SMART-NT (Bruker, 1998)'
_computing_molecular_graphics 'Diamond 2.1e (Brandenburg, 1999)'
_computing_publication_material 'WinGX 1.700.00 (Farrugia, 1999)'
_computing_structure_refinement 'SHELXL-97 (Sheldrick, 1997)'
_computing_structure_solution 'SHELXS-97 (Sheldrick, 1997)'
_diffrn_ambient_temperature 223(2)
_diffrn_measured_fraction_theta_full 0.955
_diffrn_measured_fraction_theta_max 0.955
_diffrn_measurement_device_type 'Siemens SMART CCD area-detector diffractometer'
_diffrn_measurement_method '\w scans'
_diffrn_radiation_monochromator graphite
_diffrn_radiation_source 'fine-focus sealed tube'
_diffrn_radiation_type MoK\a
_diffrn_radiation_wavelength 0.71073
_diffrn_reflns_av_R_equivalents 0.0134
_diffrn_reflns_av_sigmaI/netI 0.0184
_diffrn_reflns_limit_h_max 13
_diffrn_reflns_limit_h_min -8
_diffrn_reflns_limit_k_max 14
_diffrn_reflns_limit_k_min -16
_diffrn_reflns_limit_l_max 16
_diffrn_reflns_limit_l_min -17
_diffrn_reflns_number 10137
_diffrn_reflns_theta_full 27.48
_diffrn_reflns_theta_max 27.48
_diffrn_reflns_theta_min 2.92
_diffrn_standards_decay_% 0
_exptl_absorpt_coefficient_mu 1.604
_exptl_absorpt_correction_T_max 0.7397
_exptl_absorpt_correction_T_min 0.6447
_exptl_absorpt_correction_type empirical
_exptl_absorpt_process_details 'SADABS (Sheldrick, 1996)'
_exptl_crystal_colour colorless
_exptl_crystal_density_diffrn 1.590
_exptl_crystal_density_method 'not measured'
_exptl_crystal_description prism
_exptl_crystal_F_000 760
_exptl_crystal_size_max 0.30
_exptl_crystal_size_mid 0.20
_exptl_crystal_size_min 0.20
_refine_diff_density_max 1.276
_refine_diff_density_min -1.058
_refine_diff_density_rms 0.061
_refine_ls_extinction_method none
_refine_ls_goodness_of_fit_ref 1.139
_refine_ls_hydrogen_treatment constr
_refine_ls_matrix_type full
_refine_ls_number_parameters 370
_refine_ls_number_reflns 6995
_refine_ls_number_restraints 0
_refine_ls_restrained_S_all 1.139
_refine_ls_R_factor_all 0.0398
_refine_ls_R_factor_gt 0.0322
_refine_ls_shift/su_max 0.001
_refine_ls_shift/su_mean 0.000
_refine_ls_structure_factor_coef Fsqd
_refine_ls_weighting_details 'calc w=1/[\s^2^(Fo^2^)+(0.0359P)^2^+2.8535P] where P=(Fo^2^+2Fc^2^)/3'
_refine_ls_weighting_scheme calc
_refine_ls_wR_factor_gt 0.0777
_refine_ls_wR_factor_ref 0.0821
_reflns_number_gt 5895
_reflns_number_total 6995
_reflns_threshold_expression >2sigma(I)
_cod_data_source_file ic061354f-file003.cif
_cod_data_source_block c754
_cod_depositor_comments
;
The following automatic conversions were performed:

'_symmetry_cell_setting' value 'Triclinic' changed to 'triclinic'
according to
/usr/data/users/saulius/automatic-downloads/retrospective/ACS/lib/dictionaries/cif_core.dic
dictionary named 'cif_core.dic' version 2.4.2 from 2011-04-26.

Automatic conversion script
Id: cif_fix_values 2281 2013-09-26 08:29:07Z andrius 
;
_cod_original_sg_symbol_H-M 'P -1 '
_cod_database_code 4338855

loop_
_symmetry_equiv_pos_as_xyz
'x, y, z'
'-x, -y, -z'

loop_
_atom_site_label
_atom_site_type_symbol
_atom_site_fract_x
_atom_site_fract_y
_atom_site_fract_z
_atom_site_U_iso_or_equiv
_atom_site_adp_type
_atom_site_occupancy
_atom_site_symmetry_multiplicity
_atom_site_calc_flag
_atom_site_refinement_flags
Sn1 Sn 0.03870(2) -0.029994(18) 0.242123(15) 0.02415(7) Uani 1 1 d .
Sn2 Sn 0.17300(2) -0.000984(16) 0.038356(15) 0.02169(6) Uani 1 1 d .
O1 O -0.1837(2) -0.0399(2) 0.21539(17) 0.0301(5) Uani 1 1 d .
O2 O -0.5340(3) -0.0058(3) 0.36503(19) 0.0464(7) Uani 1 1 d .
O3 O 0.2310(2) -0.0167(2) 0.20029(16) 0.0269(5) Uani 1 1 d .
H3A H 0.3196 -0.0176 0.2424 0.040 Uiso 1 1 calc R
O4 O -0.0028(2) -0.00516(18) 0.09211(15) 0.0222(4) Uani 1 1 d .
N1 N -0.2286(3) -0.0464(2) 0.3010(2) 0.0294(6) Uani 1 1 d .
N2 N -0.3467(3) -0.0560(3) 0.4666(2) 0.0496(9) Uani 1 1 d .
H2A H -0.2648 -0.0768 0.4709 0.074 Uiso 1 1 d R
H2B H -0.3805 -0.0540 0.5225 0.074 Uiso 1 1 d R
N3 N -0.5166(3) -0.0005(3) 0.1162(2) 0.0421(8) Uani 1 1 d .
C1 C -0.3563(3) -0.0340(3) 0.2888(2) 0.0291(7) Uani 1 1 d .
C2 C -0.4183(4) -0.0294(3) 0.3782(3) 0.0365(8) Uani 1 1 d .
C3 C -0.4423(3) -0.0150(3) 0.1910(3) 0.0309(7) Uani 1 1 d .
C4 C 0.0997(4) 0.1198(3) 0.3376(2) 0.0304(7) Uani 1 1 d .
C5 C 0.2099(5) 0.1991(3) 0.3245(3) 0.0453(9) Uani 1 1 d .
H5A H 0.2583 0.1837 0.2742 0.054 Uiso 1 1 d R
C6 C 0.2506(6) 0.2992(4) 0.3824(4) 0.0585(12) Uani 1 1 d .
H6A H 0.3268 0.3530 0.3716 0.070 Uiso 1 1 d R
C7 C 0.1804(6) 0.3215(4) 0.4546(4) 0.0565(11) Uani 1 1 d .
H7A H 0.2076 0.3909 0.4946 0.068 Uiso 1 1 d R
C8 C 0.0718(5) 0.2433(4) 0.4692(3) 0.0550(11) Uani 1 1 d .
H8A H 0.0241 0.2579 0.5202 0.066 Uiso 1 1 d R
C9 C 0.0312(4) 0.1429(4) 0.4112(3) 0.0434(9) Uani 1 1 d .
H9A H -0.0457 0.0892 0.4212 0.052 Uiso 1 1 d R
C10 C 0.0314(4) -0.1958(3) 0.2839(3) 0.0305(7) Uani 1 1 d .
C11 C -0.0923(4) -0.2744(3) 0.2527(3) 0.0411(8) Uani 1 1 d .
H11A H -0.1755 -0.2525 0.2153 0.049 Uiso 1 1 d R
C12 C -0.0950(5) -0.3832(4) 0.2764(4) 0.0557(11) Uani 1 1 d .
H12A H -0.1802 -0.4366 0.2548 0.067 Uiso 1 1 d R
C13 C 0.0228(6) -0.4154(4) 0.3305(4) 0.0586(12) Uani 1 1 d .
H13A H 0.0201 -0.4911 0.3465 0.070 Uiso 1 1 d R
C14 C 0.1457(5) -0.3393(4) 0.3610(4) 0.0548(11) Uani 1 1 d .
H14A H 0.2284 -0.3619 0.3985 0.066 Uiso 1 1 d R
C15 C 0.1499(4) -0.2301(4) 0.3378(3) 0.0426(9) Uani 1 1 d .
H15A H 0.2357 -0.1773 0.3593 0.051 Uiso 1 1 d R
C16 C 0.1859(3) -0.1643(3) -0.0055(2) 0.0268(6) Uani 1 1 d .
C17 C 0.1963(4) -0.2420(3) 0.0679(3) 0.0394(8) Uani 1 1 d .
H17A H 0.2168 -0.2189 0.1393 0.047 Uiso 1 1 d R
C18 C 0.1772(5) -0.3532(3) 0.0385(4) 0.0533(11) Uani 1 1 d .
H18A H 0.1855 -0.4066 0.0893 0.064 Uiso 1 1 d R
C19 C 0.1485(5) -0.3882(3) -0.0634(4) 0.0516(11) Uani 1 1 d .
H19A H 0.1317 -0.4657 -0.0831 0.062 Uiso 1 1 d R
C20 C 0.1416(5) -0.3116(3) -0.1365(3) 0.0459(9) Uani 1 1 d .
H20A H 0.1244 -0.3358 -0.2073 0.055 Uiso 1 1 d R
C21 C 0.1602(4) -0.2002(3) -0.1079(3) 0.0344(7) Uani 1 1 d .
H21A H 0.1551 -0.1475 -0.1595 0.041 Uiso 1 1 d R
C22 C 0.2650(3) 0.1663(3) 0.0308(2) 0.0266(6) Uani 1 1 d .
C23 C 0.3876(4) 0.2024(3) 0.0009(3) 0.0353(7) Uani 1 1 d .
H23A H 0.4427 0.1500 -0.0107 0.042 Uiso 1 1 d R
C24 C 0.4297(4) 0.3138(3) -0.0131(4) 0.0468(10) Uani 1 1 d .
H24A H 0.5149 0.3386 -0.0330 0.056 Uiso 1 1 d R
C25 C 0.3501(5) 0.3889(3) 0.0023(4) 0.0504(11) Uani 1 1 d .
H25A H 0.3774 0.4653 -0.0098 0.060 Uiso 1 1 d R
C26 C 0.2299(4) 0.3539(3) 0.0340(4) 0.0488(10) Uani 1 1 d .
H26A H 0.1767 0.4069 0.0475 0.059 Uiso 1 1 d R
C27 C 0.1870(4) 0.2430(3) 0.0475(3) 0.0360(8) Uani 1 1 d .
H27A H 0.1026 0.2193 0.0689 0.043 Uiso 1 1 d R
O5 O 0.5698(4) 0.4687(4) 0.3269(3) 0.0802(11) Uani 1 1 d .
C30 C 0.5704(7) 0.3697(6) 0.2744(5) 0.0841(18) Uani 1 1 d .
H30A H 0.6171 0.3855 0.2205 0.101 Uiso 1 1 d R
H30B H 0.4767 0.3324 0.2442 0.101 Uiso 1 1 d R
C31 C 0.6429(10) 0.2979(7) 0.3454(7) 0.119(3) Uani 1 1 d .
H31A H 0.6434 0.2302 0.3093 0.179 Uiso 1 1 d R
H31B H 0.7369 0.3353 0.3749 0.179 Uiso 1 1 d R
H31C H 0.5953 0.2818 0.3987 0.179 Uiso 1 1 d R
C32 C 0.4968(8) 0.5406(6) 0.2640(6) 0.092(2) Uani 1 1 d .
H32A H 0.3997 0.5076 0.2432 0.110 Uiso 1 1 d R
H32B H 0.5313 0.5508 0.2036 0.110 Uiso 1 1 d R
C33 C 0.5136(9) 0.6484(7) 0.3185(7) 0.119(3) Uani 1 1 d .
H33A H 0.4641 0.6961 0.2751 0.179 Uiso 1 1 d R
H33B H 0.4782 0.6378 0.3784 0.179 Uiso 1 1 d R
H33C H 0.6107 0.6814 0.3384 0.179 Uiso 1 1 d R

loop_
_atom_site_aniso_label
_atom_site_aniso_U_11
_atom_site_aniso_U_22
_atom_site_aniso_U_33
_atom_site_aniso_U_23
_atom_site_aniso_U_13
_atom_site_aniso_U_12
Sn1 0.02084(11) 0.03307(12) 0.02078(11) 0.00413(8) 0.00690(8) 0.00843(8)
Sn2 0.01949(11) 0.02450(11) 0.02294(11) 0.00239(8) 0.00726(8) 0.00628(8)
O1 0.0244(11) 0.0439(13) 0.0258(11) 0.0059(10) 0.0106(9) 0.0102(10)
O2 0.0276(13) 0.089(2) 0.0261(12) 0.0021(13) 0.0064(10) 0.0214(14)
O3 0.0163(10) 0.0449(13) 0.0214(10) 0.0045(9) 0.0054(8) 0.0098(9)
O4 0.0181(10) 0.0323(11) 0.0195(10) 0.0052(8) 0.0090(8) 0.0073(8)
N1 0.0248(13) 0.0443(16) 0.0225(13) 0.0055(11) 0.0102(11) 0.0096(12)
N2 0.0322(17) 0.097(3) 0.0278(15) 0.0107(17) 0.0086(13) 0.0307(18)
N3 0.0309(16) 0.064(2) 0.0359(17) 0.0057(15) 0.0084(13) 0.0208(15)
C1 0.0237(15) 0.0433(18) 0.0229(15) 0.0059(13) 0.0079(12) 0.0103(13)
C2 0.0240(16) 0.056(2) 0.0266(16) 0.0005(15) 0.0052(13) 0.0029(15)
C3 0.0257(16) 0.0425(19) 0.0290(16) 0.0041(14) 0.0131(14) 0.0096(14)
C4 0.0295(16) 0.0401(18) 0.0229(15) 0.0010(13) 0.0053(13) 0.0117(14)
C5 0.054(2) 0.043(2) 0.042(2) -0.0019(17) 0.0230(19) 0.0040(18)
C6 0.072(3) 0.044(2) 0.058(3) -0.006(2) 0.028(2) -0.007(2)
C7 0.073(3) 0.046(2) 0.050(2) -0.0105(19) 0.018(2) 0.008(2)
C8 0.060(3) 0.063(3) 0.046(2) -0.016(2) 0.025(2) 0.011(2)
C9 0.039(2) 0.055(2) 0.037(2) -0.0092(17) 0.0142(16) 0.0057(18)
C10 0.0340(17) 0.0364(18) 0.0272(15) 0.0072(13) 0.0134(13) 0.0139(14)
C11 0.040(2) 0.040(2) 0.042(2) -0.0004(16) 0.0081(16) 0.0070(16)
C12 0.065(3) 0.039(2) 0.059(3) -0.002(2) 0.012(2) 0.005(2)
C13 0.081(4) 0.040(2) 0.061(3) 0.008(2) 0.022(3) 0.021(2)
C14 0.060(3) 0.058(3) 0.059(3) 0.023(2) 0.018(2) 0.034(2)
C15 0.038(2) 0.051(2) 0.045(2) 0.0158(18) 0.0145(17) 0.0160(17)
C16 0.0243(15) 0.0274(15) 0.0315(16) 0.0009(12) 0.0102(13) 0.0083(12)
C17 0.051(2) 0.0352(19) 0.0372(19) 0.0058(15) 0.0126(17) 0.0188(17)
C18 0.080(3) 0.033(2) 0.055(3) 0.0127(18) 0.022(2) 0.023(2)
C19 0.065(3) 0.0313(19) 0.062(3) -0.0028(18) 0.016(2) 0.0158(19)
C20 0.056(3) 0.041(2) 0.043(2) -0.0068(17) 0.0126(19) 0.0157(19)
C21 0.0385(19) 0.0361(18) 0.0325(17) -0.0010(14) 0.0112(15) 0.0144(15)
C22 0.0247(15) 0.0241(15) 0.0301(15) 0.0007(12) 0.0067(12) 0.0032(12)
C23 0.0327(18) 0.0329(18) 0.0422(19) 0.0012(15) 0.0144(15) 0.0044(14)
C24 0.037(2) 0.040(2) 0.063(3) 0.0065(19) 0.0210(19) -0.0031(16)
C25 0.045(2) 0.0293(19) 0.076(3) 0.0067(19) 0.017(2) 0.0003(17)
C26 0.041(2) 0.0299(19) 0.077(3) 0.0017(19) 0.016(2) 0.0085(16)
C27 0.0277(17) 0.0287(17) 0.054(2) 0.0022(15) 0.0140(16) 0.0061(13)
O5 0.075(3) 0.093(3) 0.068(2) -0.007(2) 0.017(2) 0.006(2)
C30 0.082(4) 0.091(5) 0.074(4) -0.004(3) 0.029(3) -0.008(4)
C31 0.147(8) 0.109(6) 0.113(7) 0.022(5) 0.042(6) 0.039(6)
C32 0.080(4) 0.102(5) 0.087(5) 0.007(4) 0.014(4) 0.009(4)
C33 0.095(6) 0.114(6) 0.144(8) -0.028(6) 0.008(5) 0.037(5)

loop_
_atom_type_symbol
_atom_type_description
_atom_type_scat_dispersion_real
_atom_type_scat_dispersion_imag
_atom_type_scat_source
C C 0.0033 0.0016 'International Tables Vol C Tables 4.2.6.8 and 6.1.1.4'
H H 0.0000 0.0000 'International Tables Vol C Tables 4.2.6.8 and 6.1.1.4'
N N 0.0061 0.0033 'International Tables Vol C Tables 4.2.6.8 and 6.1.1.4'
O O 0.0106 0.0060 'International Tables Vol C Tables 4.2.6.8 and 6.1.1.4'
Sn Sn -0.6537 1.4246 'International Tables Vol C Tables 4.2.6.8 and 6.1.1.4'

loop_
_geom_angle_atom_site_label_1
_geom_angle_atom_site_label_2
_geom_angle_atom_site_label_3
_geom_angle
_geom_angle_site_symmetry_3
O4 Sn1 C10 117.29(11) .
O4 Sn1 O3 74.15(8) .
C10 Sn1 O3 94.45(11) .
O4 Sn1 C4 113.28(11) .
C10 Sn1 C4 129.25(13) .
O3 Sn1 C4 95.14(11) .
O4 Sn1 O1 81.65(8) .
C10 Sn1 O1 94.48(11) .
O3 Sn1 O1 155.69(8) .
C4 Sn1 O1 96.59(11) .
O4 Sn2 C22 108.34(11) .
O4 Sn2 C16 109.48(10) .
C22 Sn2 C16 141.68(12) .
O4 Sn2 O3 72.67(8) .
C22 Sn2 O3 100.55(11) .
C16 Sn2 O3 96.27(11) .
O4 Sn2 O4 72.60(9) 2
C22 Sn2 O4 92.44(10) 2
C16 Sn2 O4 92.99(10) 2
O3 Sn2 O4 145.19(8) 2
N1 O1 Sn1 113.41(18) .
Sn1 O3 Sn2 102.81(9) .
Sn1 O4 Sn2 110.15(9) .
Sn1 O4 Sn2 141.96(10) 2
Sn2 O4 Sn2 107.40(9) 2
C1 N1 O1 114.2(3) .
N1 C1 C3 122.9(3) .
N1 C1 C2 120.9(3) .
C3 C1 C2 116.0(3) .
O2 C2 N2 124.1(3) .
O2 C2 C1 118.8(3) .
N2 C2 C1 117.0(3) .
N3 C3 C1 176.1(4) .
C5 C4 C9 118.2(3) .
C5 C4 Sn1 119.1(3) .
C9 C4 Sn1 122.7(3) .
C4 C5 C6 121.3(4) .
C7 C6 C5 119.9(4) .
C8 C7 C6 119.5(4) .
C7 C8 C9 120.5(4) .
C4 C9 C8 120.6(4) .
C15 C10 C11 118.5(3) .
C15 C10 Sn1 121.0(3) .
C11 C10 Sn1 120.4(3) .
C12 C11 C10 120.1(4) .
C13 C12 C11 120.6(4) .
C12 C13 C14 120.0(4) .
C13 C14 C15 120.0(4) .
C14 C15 C10 120.8(4) .
C21 C16 C17 118.7(3) .
C21 C16 Sn2 121.3(2) .
C17 C16 Sn2 119.1(2) .
C18 C17 C16 120.2(4) .
C19 C18 C17 120.6(4) .
C20 C19 C18 119.6(4) .
C19 C20 C21 120.3(4) .
C20 C21 C16 120.6(4) .
C27 C22 C23 119.0(3) .
C27 C22 Sn2 115.5(2) .
C23 C22 Sn2 125.2(2) .
C22 C23 C24 120.1(3) .
C25 C24 C23 120.3(4) .
C24 C25 C26 119.8(4) .
C25 C26 C27 120.2(4) .
C26 C27 C22 120.6(3) .
C30 O5 C32 113.3(5) .
O5 C30 C31 110.1(6) .
O5 C32 C33 111.3(6) .

loop_
_geom_bond_atom_site_label_1
_geom_bond_atom_site_label_2
_geom_bond_distance
_geom_bond_site_symmetry_2
Sn1 O4 2.006(2) .
Sn1 C10 2.126(3) .
Sn1 O3 2.127(2) .
Sn1 C4 2.134(3) .
Sn1 O1 2.168(2) .
Sn2 O4 2.0641(19) .
Sn2 C22 2.116(3) .
Sn2 C16 2.124(3) .
Sn2 O3 2.143(2) .
Sn2 O4 2.159(2) 2
O1 N1 1.334(3) .
O2 C2 1.229(4) .
O4 Sn2 2.159(2) 2
N1 C1 1.298(4) .
N2 C2 1.320(5) .
N3 C3 1.143(5) .
C1 C3 1.445(4) .
C1 C2 1.489(5) .
C4 C5 1.386(5) .
C4 C9 1.389(5) .
C5 C6 1.387(6) .
C6 C7 1.384(7) .
C7 C8 1.375(7) .
C8 C9 1.391(6) .
C10 C15 1.387(5) .
C10 C11 1.401(5) .
C11 C12 1.383(6) .
C12 C13 1.370(7) .
C13 C14 1.378(7) .
C14 C15 1.385(6) .
C16 C21 1.388(5) .
C16 C17 1.391(5) .
C17 C18 1.385(5) .
C18 C19 1.377(6) .
C19 C20 1.376(6) .
C20 C21 1.387(5) .
C22 C27 1.385(5) .
C22 C23 1.390(5) .
C23 C24 1.392(5) .
C24 C25 1.376(6) .
C25 C26 1.380(6) .
C26 C27 1.385(5) .
O5 C30 1.401(8) .
O5 C32 1.422(8) .
C30 C31 1.476(10) .
C32 C33 1.467(10) .

loop_
_geom_torsion_atom_site_label_1
_geom_torsion_atom_site_label_2
_geom_torsion_atom_site_label_3
_geom_torsion_atom_site_label_4
_geom_torsion
_geom_torsion_site_symmetry_1
_geom_torsion_site_symmetry_4
O4 Sn1 O1 N1 -173.1(2) . .
C10 Sn1 O1 N1 69.9(2) . .
O3 Sn1 O1 N1 -178.8(2) . .
C4 Sn1 O1 N1 -60.5(2) . .
O4 Sn1 O3 Sn2 -3.48(9) . .
C10 Sn1 O3 Sn2 113.65(12) . .
C4 Sn1 O3 Sn2 -116.25(12) . .
O1 Sn1 O3 Sn2 2.4(3) . .
O4 Sn2 O3 Sn1 3.41(8) . .
C22 Sn2 O3 Sn1 109.50(12) . .
C16 Sn2 O3 Sn1 -105.08(12) . .
O4 Sn2 O3 Sn1 -0.6(2) 2 .
C10 Sn1 O4 Sn2 -83.06(14) . .
O3 Sn1 O4 Sn2 3.75(9) . .
C4 Sn1 O4 Sn2 92.57(13) . .
O1 Sn1 O4 Sn2 -173.81(12) . .
C10 Sn1 O4 Sn2 87.4(2) . 2
O3 Sn1 O4 Sn2 174.2(2) . 2
C4 Sn1 O4 Sn2 -97.0(2) . 2
O1 Sn1 O4 Sn2 -3.37(18) . 2
C22 Sn2 O4 Sn1 -99.42(13) . .
C16 Sn2 O4 Sn1 86.87(13) . .
O3 Sn2 O4 Sn1 -3.75(9) . .
O4 Sn2 O4 Sn1 173.84(17) 2 .
C22 Sn2 O4 Sn2 86.74(12) . 2
C16 Sn2 O4 Sn2 -86.97(12) . 2
O3 Sn2 O4 Sn2 -177.60(12) . 2
O4 Sn2 O4 Sn2 0.0 2 2
Sn1 O1 N1 C1 169.2(2) . .
O1 N1 C1 C3 0.1(5) . .
O1 N1 C1 C2 -174.7(3) . .
N1 C1 C2 O2 172.3(4) . .
C3 C1 C2 O2 -2.8(5) . .
N1 C1 C2 N2 -10.7(6) . .
C3 C1 C2 N2 174.2(4) . .
N1 C1 C3 N3 174(6) . .
C2 C1 C3 N3 -11(6) . .
O4 Sn1 C4 C5 -54.5(3) . .
C10 Sn1 C4 C5 120.5(3) . .
O3 Sn1 C4 C5 20.5(3) . .
O1 Sn1 C4 C5 -138.2(3) . .
O4 Sn1 C4 C9 123.7(3) . .
C10 Sn1 C4 C9 -61.3(4) . .
O3 Sn1 C4 C9 -161.3(3) . .
O1 Sn1 C4 C9 40.0(3) . .
C9 C4 C5 C6 -0.4(6) . .
Sn1 C4 C5 C6 177.9(4) . .
C4 C5 C6 C7 -0.3(8) . .
C5 C6 C7 C8 0.9(8) . .
C6 C7 C8 C9 -0.8(8) . .
C5 C4 C9 C8 0.5(6) . .
Sn1 C4 C9 C8 -177.8(3) . .
C7 C8 C9 C4 0.1(7) . .
O4 Sn1 C10 C15 115.6(3) . .
O3 Sn1 C10 C15 41.1(3) . .
C4 Sn1 C10 C15 -59.2(3) . .
O1 Sn1 C10 C15 -161.5(3) . .
O4 Sn1 C10 C11 -61.0(3) . .
O3 Sn1 C10 C11 -135.5(3) . .
C4 Sn1 C10 C11 124.2(3) . .
O1 Sn1 C10 C11 21.9(3) . .
C15 C10 C11 C12 0.6(6) . .
Sn1 C10 C11 C12 177.2(3) . .
C10 C11 C12 C13 0.0(7) . .
C11 C12 C13 C14 -0.6(8) . .
C12 C13 C14 C15 0.5(7) . .
C13 C14 C15 C10 0.1(7) . .
C11 C10 C15 C14 -0.6(6) . .
Sn1 C10 C15 C14 -177.2(3) . .
O4 Sn2 C16 C21 107.7(3) . .
C22 Sn2 C16 C21 -62.6(4) . .
O3 Sn2 C16 C21 -178.5(3) . .
O4 Sn2 C16 C21 35.1(3) 2 .
O4 Sn2 C16 C17 -61.0(3) . .
C22 Sn2 C16 C17 128.6(3) . .
O3 Sn2 C16 C17 12.7(3) . .
O4 Sn2 C16 C17 -133.6(3) 2 .
C21 C16 C17 C18 -1.9(6) . .
Sn2 C16 C17 C18 167.2(3) . .
C16 C17 C18 C19 0.4(7) . .
C17 C18 C19 C20 1.3(8) . .
C18 C19 C20 C21 -1.4(7) . .
C19 C20 C21 C16 -0.1(6) . .
C17 C16 C21 C20 1.8(5) . .
Sn2 C16 C21 C20 -167.0(3) . .
O4 Sn2 C22 C27 -8.7(3) . .
C16 Sn2 C22 C27 161.7(2) . .
O3 Sn2 C22 C27 -83.8(3) . .
O4 Sn2 C22 C27 63.8(3) 2 .
O4 Sn2 C22 C23 178.0(3) . .
C16 Sn2 C22 C23 -11.5(4) . .
O3 Sn2 C22 C23 103.0(3) . .
O4 Sn2 C22 C23 -109.5(3) 2 .
C27 C22 C23 C24 -0.8(6) . .
Sn2 C22 C23 C24 172.3(3) . .
C22 C23 C24 C25 -0.2(6) . .
C23 C24 C25 C26 1.6(7) . .
C24 C25 C26 C27 -2.0(7) . .
C25 C26 C27 C22 1.0(7) . .
C23 C22 C27 C26 0.4(6) . .
Sn2 C22 C27 C26 -173.3(3) . .
C32 O5 C30 C31 -177.7(6) . .
C30 O5 C32 C33 -172.9(6) . .
